data_2312003
loop_
_publ_author_name
'Brahmia, Ameni'
'Marzouki, Riadh'
'Rohlicek, Jan'
'Irfan, Ahmad'
'Al-Sehemi, Abdullah G'
'Ben Hassen, Rached'

_publ_section_title
;
 Structural, spectroscopic and first-principles studies of new
 aminocoumarin derivatives.
;
_journal_coeditor_code CU3150
_journal_issue 'Pt 12'
_journal_name_full 'Acta crystallographica. Section C, Structural chemistry'
_journal_page_first 1617
_journal_page_last 1627
_journal_paper_doi 10.1107/S2053229619012993
_journal_volume 75
_journal_year 2019
_chemical_formula_iupac 'C17 H13 N1 O4'
_chemical_formula_moiety 'C17 H13 N1 O4'
_chemical_formula_sum 'C17 H13 N O4'
_chemical_formula_weight 295.3
_chemical_name_systematic
;
3-[1-(3-Hydroxyanilino)ethylidene]-3<i>H</i>-chromene-2,4-dione
;
_space_group_IT_number 19
_space_group_name_Hall 'P 2ac 2ab'
_space_group_name_H-M_alt 'P 21 21 21'
_symmetry_cell_setting orthorhombic
_symmetry_space_group_name_Hall 'P 2ac 2ab'
_symmetry_space_group_name_H-M 'P 21 21 21'
_cell_angle_alpha 90
_cell_angle_beta 90
_cell_angle_gamma 90
_cell_formula_units_Z 4
_cell_length_a 25.8641(5)
_cell_length_b 13.2022(2)
_cell_length_c 4.05295(5)
_cell_measurement_reflns_used 5788
_cell_measurement_temperature 293
_cell_measurement_theta_max 39.995
_cell_measurement_theta_min 2.003
_cell_volume 1383.93(4)
_diffrn_ambient_temperature 293
_diffrn_measurement_device_type 'PANalytical Empyrean detector'
_diffrn_radiation_probe x-ray
_diffrn_radiation_type 'Cu K\a~1~'
_diffrn_radiation_wavelength 1.5418
_exptl_absorpt_coefficient_mu 0.846
_exptl_crystal_density_diffrn 1.4173
_exptl_crystal_description needle
_exptl_crystal_F_000 616
_pd_char_colour white
_pd_meas_2theta_range_inc 0.013
_pd_meas_2theta_range_max 79.990
_pd_meas_2theta_range_min 4.007
_pd_proc_2theta_range_inc 0.013
_pd_proc_2theta_range_max 79.99
_pd_proc_2theta_range_min 4.007
_pd_proc_ls_background_function '30 Legendre polynoms'
_pd_proc_ls_pref_orient_corr 'March & Dollase'
_pd_proc_ls_profile_function Pseudo-Voigt
_pd_proc_ls_prof_R_factor 0.0179
_pd_proc_ls_prof_wR_expected 0.0099
_pd_proc_ls_prof_wR_factor 0.0256
_refine_diff_density_max 0.10
_refine_diff_density_min -0.19
_refine_ls_goodness_of_fit_all 2.59
_refine_ls_hydrogen_treatment constr
_refine_ls_number_constraints 73
_refine_ls_number_parameters 107
_refine_ls_number_restraints 50
_refine_ls_R_factor_all 0.0385
_refine_ls_R_factor_gt 0.0384
_refine_ls_shift/su_max 0.0495
_refine_ls_shift/su_mean 0.0022
_refine_ls_weighting_scheme sigma
_refine_ls_wR_factor_all 0.0442
_refine_ls_wR_factor_gt 0.0442
_cod_data_source_file cu3150sup1.cif
_cod_data_source_block 1
_cod_original_formula_sum 'C17 H13 N1 O4'
_cod_database_code 2312003

loop_
_symmetry_equiv_pos_as_xyz
' x,y,z'
' -x+1/2,-y,z+1/2'
' -x,y+1/2,-z+1/2'
' x+1/2,-y+1/2,-z'

loop_
_atom_site_type_symbol
_atom_site_label
_atom_site_fract_x
_atom_site_fract_y
_atom_site_fract_z
_atom_site_U_iso_or_equiv
_atom_site_adp_type
_atom_site_calc_flag
_atom_site_occupancy
_atom_site_site_symmetry_multiplicity
O O1 0.14551(8) 0.4986(2) 0.2632(10) 0.0519(10) Uiso d 1 4
O O3 0.03421(13) 0.2876(3) 0.4458(13) 0.0519(10) Uiso d 1 4
O O2 0.09381(12) 0.5974(3) -0.0066(15) 0.0519(10) Uiso d 1 4
O O4 -0.172416(8) 0.22456(3) -0.33975(18) 0.0519(10) Uiso d 1 4
N N1 -0.03190(9) 0.39866(18) 0.1547(10) 0.0519(10) Uiso d 1 4
C C8 0.18466(11) 0.2431(3) 0.7948(15) 0.0519(10) Uiso d 1 4
C C7 0.22114(12) 0.3173(3) 0.723(2) 0.0519(10) Uiso d 1 4
C C6 0.20755(10) 0.4026(4) 0.552(2) 0.0519(10) Uiso d 1 4
C C5 0.15687(7) 0.4138(3) 0.4455(14) 0.0519(10) Uiso d 1 4
C C4 0.12001(8) 0.3410(3) 0.5128(19) 0.0519(10) Uiso d 1 4
C C9 0.13480(8) 0.2549(3) 0.6841(15) 0.0519(10) Uiso d 1 4
C C1 0.09647(13) 0.5191(4) 0.153(2) 0.0519(10) Uiso d 1 4
C C2 0.05548(9) 0.4479(4) 0.219(2) 0.0519(10) Uiso d 1 4
C C3 0.06659(11) 0.3567(4) 0.400(3) 0.0519(10) Uiso d 1 4
C C10 0.00459(10) 0.4661(4) 0.0923(18) 0.0519(10) Uiso d 1 4
C C11 -0.00855(10) 0.5561(4) -0.117(2) 0.0519(10) Uiso d 1 4
C C12 -0.08390(8) 0.39898(16) 0.0379(8) 0.0519(10) Uiso d 1 4
C C17 -0.11579(12) 0.4802(3) 0.106(2) 0.0519(10) Uiso d 1 4
C C16 -0.16764(10) 0.4745(3) 0.035(2) 0.0519(10) Uiso d 1 4
C C15 -0.18768(10) 0.3884(3) -0.104(2) 0.0519(10) Uiso d 1 4
C C14 -0.15596(4) 0.30807(8) -0.1732(3) 0.0519(10) Uiso d 1 4
C C13 -0.10389(5) 0.31315(13) -0.0974(5) 0.0519(10) Uiso d 1 4
H H1c8 0.194209 0.184291 0.920176 0.0622 Uiso d 1 4
H H1c7 0.256249 0.308612 0.794203 0.0622 Uiso d 1 4
H H1c6 0.232781 0.453989 0.505601 0.0622 Uiso d 1 4
H H1c9 0.109821 0.202654 0.726119 0.0622 Uiso d 1 4
H H1c11 0.020929 0.600101 -0.131502 0.0622 Uiso d 1 4
H H2c11 -0.018015 0.533775 -0.334403 0.0622 Uiso d 1 4
H H3c11 -0.036967 0.592135 -0.020003 0.0622 Uiso d 1 4
H H1n1 -0.023189 0.348319 0.281616 0.0622 Uiso d 1 4
H H1c17 -0.101717 0.540673 0.201715 0.0622 Uiso d 1 4
H H1c16 -0.189858 0.530852 0.083618 0.0622 Uiso d 1 4
H H1c15 -0.223949 0.38438 -0.152453 0.0622 Uiso d 1 4
H H1c13 -0.081851 0.256148 -0.140296 0.0622 Uiso d 1 4
H H1o4 -0.147815 0.186809 -0.373869 0.0622 Uiso d 1 4

loop_
_atom_type_symbol
_atom_type_scat_dispersion_real
_atom_type_scat_dispersion_imag
_atom_type_scat_source
C 0.0181 0.0091 'International Tables Vol C tables 4.2.6.8 and 6.1.1.1'
H 0.0000 0.0000 'International Tables Vol C tables 4.2.6.8 and 6.1.1.1'
N 0.0311 0.0180 'International Tables Vol C tables 4.2.6.8 and 6.1.1.1'
O 0.0492 0.0322 'International Tables Vol C tables 4.2.6.8 and 6.1.1.1'

loop_
_geom_angle_atom_site_label_1
_geom_angle_atom_site_label_2
_geom_angle_atom_site_label_3
_geom_angle
C5 O1 C1 122.3(3)
C14 O4 H1o4 109.48
C10 N1 C12 127.4(4)
C10 N1 H1n1 116.34
C12 N1 H1n1 116.28
C7 C8 C9 119.2(4)
C7 C8 H1c8 120.52
C9 C8 H1c8 120.33
C8 C7 C6 120.9(3)
C8 C7 H1c7 119.59
C6 C7 H1c7 119.48
C7 C6 C5 119.1(4)
C7 C6 H1c6 120.56
C5 C6 H1c6 120.31
O1 C5 C6 117.2(3)
O1 C5 C4 121.8(3)
C6 C5 C4 121.0(4)
C5 C4 C9 118.7(3)
C5 C4 C3 119.2(5)
C9 C4 C3 122.1(4)
C8 C9 C4 121.0(3)
C8 C9 H1c9 119.45
C4 C9 H1c9 119.51
O1 C1 O2 113.1(3)
O1 C1 C2 119.4(5)
O2 C1 C2 127.4(4)
C1 C2 C3 119.5(3)
C1 C2 C10 120.0(5)
C3 C2 C10 120.5(4)
O3 C3 C4 118.7(6)
O3 C3 C2 123.5(5)
C4 C3 C2 117.7(4)
N1 C10 C2 118.3(5)
N1 C10 C11 118.8(3)
C2 C10 C11 122.9(4)
C10 C11 H1c11 109.6
C10 C11 H2c11 109.45
C10 C11 H3c11 109.56
H1c11 C11 H2c11 109.43
H1c11 C11 H3c11 109.47
H2c11 C11 H3c11 109.31
N1 C12 C17 119.9(3)
N1 C12 C13 119.4(2)
C17 C12 C13 120.0(2)
C12 C17 C16 119.9(4)
C12 C17 H1c17 120
C16 C17 H1c17 120.07
C17 C16 C15 120.1(4)
C17 C16 H1c16 119.95
C15 C16 H1c16 119.93
C16 C15 C14 119.9(3)
C16 C15 H1c15 120.04
C14 C15 H1c15 120.05
O4 C14 C15 122.8(2)
O4 C14 C13 117.02(10)
C15 C14 C13 120.0(2)
C12 C13 C14 120.02(14)
C12 C13 H1c13 120.02
C14 C13 H1c13 119.95

loop_
_geom_bond_atom_site_label_1
_geom_bond_atom_site_label_2
_geom_bond_distance
O1 C5 1.373(5)
O1 C1 1.371(4)
O3 C3 1.253(6)
O2 C1 1.222(7)
O4 C14 1.3609(12)
O4 H1o4 0.82
N1 C10 1.322(5)
N1 C12 1.426(3)
N1 H1n1 0.8698
C8 C7 1.390(5)
C8 C9 1.376(4)
C8 H1c8 0.9595
C7 C6 1.368(8)
C7 H1c7 0.9607
C6 C5 1.390(4)
C6 H1c6 0.9591
C5 C4 1.382(5)
C4 C9 1.385(7)
C4 C3 1.470(6)
C9 H1c9 0.9604
C1 C2 1.442(6)
C2 C3 1.439(10)
C2 C10 1.433(5)
C10 C11 1.498(9)
C11 H1c11 0.9593
C11 H2c11 0.9612
C11 H3c11 0.9607
C12 C17 1.381(5)
C12 C13 1.361(3)
C17 C16 1.372(4)
C17 H1c17 0.9595
C16 C15 1.371(7)
C16 H1c16 0.9611
C15 C14 1.370(4)
C15 H1c15 0.9594
C14 C13 1.3830(17)
C13 H1c13 0.9605

loop_
_geom_hbond_atom_site_label_D
_geom_hbond_atom_site_label_H
_geom_hbond_atom_site_label_A
_geom_hbond_site_symmetry_A
_geom_hbond_distance_DH
_geom_hbond_distance_HA
_geom_hbond_distance_DA
_geom_hbond_angle_DHA
C11 H1c11 O2 . 0.96 1.95 2.738(4) 137.68
N1 H1n1 O3 . 0.87 1.81 2.543(4) 140.06
N1 H1n1 C3 . 0.87 2.37 2.790(6) 109.69
O4 H1o4 O2 3_544 0.82 1.89 2.709(3) 174.53

loop_
_restr_distance_atom_site_label_1
_restr_distance_atom_site_label_2
_restr_distance_target
_restr_distance_target_weight_param
C8 C7 1.392 0.001
C7 C6 1.369 0.001
C6 C5 1.388 0.001
C5 C4 1.381 0.001
C4 C9 1.388 0.001
C9 C8 1.374 0.001
O1 C5 1.374 0.001
O1 C1 1.37 0.001
C1 O2 1.223 0.001
C1 C2 1.441 0.001
C2 C3 1.437 0.001
C3 O3 1.252 0.001
C3 C4 1.469 0.001
C2 C10 1.43 0.001
C10 C11 1.498 0.001
C10 N1 1.316 0.001
N1 C12 1.419 0.001
C12 C17 1.38 0.001
C17 C16 1.37 0.001
C16 C15 1.37 0.001
C15 C14 1.37 0.001
C14 O4 1.36 0.001
C14 C13 1.38 0.001
C13 C12 1.36 0.001

loop_
_restr_angle_atom_site_label_1
_restr_angle_atom_site_label_2
_restr_angle_atom_site_label_3
_restr_angle_target
_restr_angle_target_weight_param
C9 C8 C7 119.22 0.01
C8 C7 C6 120.78 0.01
C7 C6 C5 119.21 0.01
C6 C5 C4 121.09 0.01
C5 C4 C9 118.65 0.01
C4 C9 C8 121.03 0.01
C4 C3 C2 117.71 0.01
O3 C3 C2 123.5 0.01
C3 C2 C1 119.55 0.01
C2 C1 O1 119.42 0.01
C2 C1 O2 127.48 0.01
C1 O1 C5 122.25 0.01
O1 C5 C4 121.73 0.01
C5 C4 C3 119.26 0.01
C1 C2 C10 119.94 0.01
C2 C10 C11 122.99 0.01
C11 C10 N1 118.72 0.01
C10 N1 C12 127.42 0.01
N1 C12 C17 120 0.01
C17 C12 C13 120 0.01
C12 C17 C16 120 0.01
C17 C16 C15 120 0.01
C16 C15 C14 120 0.01
C15 C14 C13 120 0.01
O4 C14 C13 117 0.01
C14 C13 C12 120 0.01
